data_4338702
loop_
_publ_author_name
'Srinivasan, Alagar'
'Toganoh, Motoki'
'Niino, Teppei'
'Osuka, Atsuhiro'
'Furuta, Hiroyuki'

_publ_section_title
;
 Synthesis of N-confused tetraphenylporphyrin rhodium complexes having
 versatile metal oxidation states.
;
_journal_issue 23
_journal_name_full 'Inorganic chemistry'
_journal_page_first 11305
_journal_page_last 11313
_journal_paper_doi 10.1021/ic061093+
_journal_volume 47
_journal_year 2008
_chemical_formula_moiety 'C48 H29 Cl N4 O4 Rh2, 0.5 (H2 O), 0.5 (C H2 Cl2)'
_chemical_formula_sum 'C48.5 H31 Cl2 N4 O4.5 Rh2'
_chemical_formula_weight 1018.49
_chemical_name_systematic
; 
 ? 
;
_space_group_IT_number 15
_symmetry_cell_setting monoclinic
_symmetry_Int_Tables_number 15
_symmetry_space_group_name_Hall '-C 2yc'
_symmetry_space_group_name_H-M 'C 1 2/c 1'
_atom_sites_solution_hydrogens geom
_atom_sites_solution_primary direct
_atom_sites_solution_secondary difmap
_audit_creation_method SHELXL-97
_cell_angle_alpha 90.00
_cell_angle_beta 111.3050(6)
_cell_angle_gamma 90.00
_cell_formula_units_Z 8
_cell_length_a 18.0381(3)
_cell_length_b 31.4290(5)
_cell_length_c 17.1686(3)
_cell_measurement_temperature 296(2)
_cell_volume 9068.0(3)
_computing_structure_refinement 'SHELXL-97 (Sheldrick, 1997)'
_computing_structure_solution 'SHELXS-97 (Sheldrick, 1990)'
_diffrn_ambient_temperature 296(2)
_diffrn_measured_fraction_theta_full 0.999
_diffrn_measured_fraction_theta_max 0.999
_diffrn_radiation_monochromator graphite
_diffrn_radiation_source 'fine-focus sealed tube'
_diffrn_radiation_type MoK\a
_diffrn_radiation_wavelength 0.71069
_diffrn_reflns_av_R_equivalents 0.0000
_diffrn_reflns_av_sigmaI/netI 0.0313
_diffrn_reflns_limit_h_max 21
_diffrn_reflns_limit_h_min 0
_diffrn_reflns_limit_k_max 37
_diffrn_reflns_limit_k_min 0
_diffrn_reflns_limit_l_max 19
_diffrn_reflns_limit_l_min -20
_diffrn_reflns_number 8010
_diffrn_reflns_theta_full 25.00
_diffrn_reflns_theta_max 25.00
_diffrn_reflns_theta_min 1.82
_exptl_absorpt_coefficient_mu 0.894
_exptl_absorpt_correction_T_max 0.8775
_exptl_absorpt_correction_T_min 0.4999
_exptl_absorpt_correction_type empirical
_exptl_crystal_density_diffrn 1.492
_exptl_crystal_density_method 'not measured'
_exptl_crystal_F_000 4080
_exptl_crystal_size_max 0.90
_exptl_crystal_size_mid 0.20
_exptl_crystal_size_min 0.15
_refine_diff_density_max 1.079
_refine_diff_density_min -0.490
_refine_diff_density_rms 0.093
_refine_ls_extinction_method none
_refine_ls_goodness_of_fit_ref 1.054
_refine_ls_hydrogen_treatment refall
_refine_ls_matrix_type full
_refine_ls_number_parameters 537
_refine_ls_number_reflns 8010
_refine_ls_number_restraints 0
_refine_ls_restrained_S_all 1.054
_refine_ls_R_factor_all 0.0454
_refine_ls_R_factor_gt 0.0357
_refine_ls_shift/su_max 0.001
_refine_ls_shift/su_mean 0.000
_refine_ls_structure_factor_coef Fsqd
_refine_ls_weighting_details 'calc w=1/[\s^2^(Fo^2^)+(0.0824P)^2^+0.0000P] where P=(Fo^2^+2Fc^2^)/3'
_refine_ls_weighting_scheme calc
_refine_ls_wR_factor_gt 0.1146
_refine_ls_wR_factor_ref 0.1192
_reflns_number_gt 6493
_reflns_number_total 8010
_reflns_threshold_expression >2sigma(I)
_cod_data_source_file ic061093%2B_si_005.cif
_cod_data_source_block Rh2(NCTPP)Cl(CO)4
_cod_original_formula_sum 'C48.50 H31 Cl2 N4 O4.50 Rh2'
_cod_database_code 4338702

loop_
_symmetry_equiv_pos_site_id
_symmetry_equiv_pos_as_xyz
1 +X,+Y,+Z
2 -X,+Y,1/2-Z
3 -X,-Y,-Z
4 +X,-Y,1/2+Z
5 1/2+X,1/2+Y,+Z
6 1/2-X,1/2+Y,1/2-Z
7 1/2-X,1/2-Y,-Z
8 1/2+X,1/2-Y,1/2+Z

loop_
_atom_site_label
_atom_site_type_symbol
_atom_site_fract_x
_atom_site_fract_y
_atom_site_fract_z
_atom_site_U_iso_or_equiv
_atom_site_adp_type
_atom_site_occupancy
_atom_site_symmetry_multiplicity
_atom_site_calc_flag
_atom_site_refinement_flags
C1 C 0.3999(2) -0.09830(11) 0.3718(2) 0.0443(8) Uani 1 1 d .
H1 H 0.4367 -0.1148 0.3589 0.053 Uiso 1 1 calc R
C2 C 0.4116(2) -0.05403(10) 0.3936(2) 0.0391(7) Uani 1 1 d .
C3 C 0.34305(19) -0.04258(10) 0.4086(2) 0.0382(7) Uani 1 1 d .
H2 H 0.3323 -0.0158 0.4251 0.046 Uiso 1 1 calc R
C4 C 0.2936(2) -0.07809(10) 0.3946(2) 0.0394(7) Uani 1 1 d .
C5 C 0.2173(2) -0.08181(10) 0.4008(2) 0.0404(7) Uani 1 1 d .
C6 C 0.1709(2) -0.04612(11) 0.4027(2) 0.0429(8) Uani 1 1 d .
C7 C 0.1141(2) -0.04485(12) 0.4425(3) 0.0541(9) Uani 1 1 d .
H3 H 0.0969 -0.0680 0.4651 0.065 Uiso 1 1 calc R
C8 C 0.0896(3) -0.00454(12) 0.4419(3) 0.0553(10) Uani 1 1 d .
H4 H 0.0538 0.0055 0.4652 0.066 Uiso 1 1 calc R
C9 C 0.1289(2) 0.02014(11) 0.3986(2) 0.0442(8) Uani 1 1 d .
C10 C 0.1218(2) 0.06427(10) 0.3842(2) 0.0415(7) Uani 1 1 d .
C11 C 0.1736(2) 0.08824(11) 0.3569(2) 0.0438(8) Uani 1 1 d .
C12 C 0.1700(2) 0.13367(11) 0.3464(3) 0.0510(9) Uani 1 1 d .
H5 H 0.1317 0.1517 0.3528 0.061 Uiso 1 1 calc R
C13 C 0.2317(2) 0.14508(11) 0.3259(3) 0.0520(9) Uani 1 1 d .
H6 H 0.2434 0.1726 0.3143 0.062 Uiso 1 1 calc R
C14 C 0.2769(2) 0.10781(10) 0.3248(2) 0.0420(7) Uani 1 1 d .
C15 C 0.3527(2) 0.10990(11) 0.3191(2) 0.0433(8) Uani 1 1 d .
C16 C 0.4110(2) 0.07812(11) 0.3399(2) 0.0414(7) Uani 1 1 d .
C17 C 0.4932(2) 0.08316(12) 0.3522(2) 0.0503(9) Uani 1 1 d .
H7 H 0.5174 0.1082 0.3449 0.060 Uiso 1 1 calc R
C18 C 0.5300(2) 0.04484(12) 0.3764(2) 0.0486(8) Uani 1 1 d .
H8 H 0.5839 0.0395 0.3896 0.058 Uiso 1 1 calc R
C19 C 0.4724(2) 0.01445(11) 0.3783(2) 0.0397(7) Uani 1 1 d .
C20 C 0.47796(19) -0.02958(11) 0.3911(2) 0.0388(7) Uani 1 1 d .
N1 N 0.33234(17) -0.11304(9) 0.37193(18) 0.0428(6) Uani 1 1 d .
N2 N 0.17780(17) -0.00558(8) 0.37475(18) 0.0406(6) Uani 1 1 d .
N3 N 0.23825(17) 0.07270(8) 0.34056(18) 0.0410(6) Uani 1 1 d .
N4 N 0.40249(16) 0.03701(9) 0.35848(18) 0.0412(6) Uani 1 1 d .
H9 H 0.3585 0.0262 0.3580 0.049 Uiso 1 1 calc R
C21 C 0.1854(2) -0.12398(10) 0.4111(2) 0.0442(8) Uani 1 1 d .
C22 C 0.2318(3) -0.15330(11) 0.4697(2) 0.0508(9) Uani 1 1 d .
H10 H 0.2843 -0.1469 0.5020 0.061 Uiso 1 1 calc R
C23 C 0.1994(3) -0.19222(12) 0.4801(3) 0.0649(12) Uani 1 1 d .
H11 H 0.2308 -0.2117 0.5190 0.078 Uiso 1 1 calc R
C24 C 0.1220(3) -0.20216(12) 0.4339(3) 0.0649(12) Uani 1 1 d .
H12 H 0.1006 -0.2279 0.4422 0.078 Uiso 1 1 calc R
C25 C 0.0762(3) -0.17395(13) 0.3754(3) 0.0652(12) Uani 1 1 d .
H13 H 0.0239 -0.1809 0.3433 0.078 Uiso 1 1 calc R
C26 C 0.1070(2) -0.13492(12) 0.3631(3) 0.0538(9) Uani 1 1 d .
H14 H 0.0753 -0.1161 0.3229 0.065 Uiso 1 1 calc R
C27 C 0.0588(2) 0.08758(10) 0.4043(2) 0.0413(7) Uani 1 1 d .
C28 C -0.0199(2) 0.08322(14) 0.3558(3) 0.0643(11) Uani 1 1 d .
H15 H -0.0347 0.0637 0.3122 0.077 Uiso 1 1 calc R
C29 C -0.0777(3) 0.10697(16) 0.3699(3) 0.0674(12) Uani 1 1 d .
H16 H -0.1306 0.1042 0.3345 0.081 Uiso 1 1 calc R
C30 C -0.0579(3) 0.13425(14) 0.4349(3) 0.0618(11) Uani 1 1 d .
H17 H -0.0972 0.1503 0.4444 0.074 Uiso 1 1 calc R
C31 C 0.0189(3) 0.1383(2) 0.4863(4) 0.100(2) Uani 1 1 d .
H18 H 0.0325 0.1567 0.5318 0.120 Uiso 1 1 calc R
C32 C 0.0776(3) 0.11495(19) 0.4712(3) 0.0853(16) Uani 1 1 d .
H19 H 0.1304 0.1179 0.5068 0.102 Uiso 1 1 calc R
C33 C 0.3758(2) 0.15261(11) 0.2966(2) 0.0472(8) Uani 1 1 d .
C34 C 0.4052(3) 0.18369(14) 0.3564(3) 0.0679(12) Uani 1 1 d .
H20 H 0.4148 0.1775 0.4122 0.081 Uiso 1 1 calc R
C35 C 0.4209(3) 0.22458(15) 0.3338(4) 0.0774(14) Uani 1 1 d .
H21 H 0.4395 0.2457 0.3741 0.093 Uiso 1 1 calc R
C36 C 0.4084(3) 0.23318(15) 0.2511(4) 0.0780(14) Uani 1 1 d .
H22 H 0.4172 0.2604 0.2351 0.094 Uiso 1 1 calc R
C37 C 0.3829(3) 0.20158(17) 0.1930(3) 0.0796(14) Uani 1 1 d .
H23 H 0.3768 0.2071 0.1378 0.096 Uiso 1 1 calc R
C38 C 0.3663(3) 0.16171(14) 0.2150(3) 0.0620(11) Uani 1 1 d .
H24 H 0.3483 0.1406 0.1744 0.074 Uiso 1 1 calc R
C39 C 0.55124(19) -0.05240(11) 0.3957(2) 0.0417(7) Uani 1 1 d .
C40 C 0.5894(2) -0.04316(13) 0.3392(2) 0.0538(9) Uani 1 1 d .
H25 H 0.5699 -0.0216 0.2999 0.065 Uiso 1 1 calc R
C41 C 0.6559(2) -0.06617(17) 0.3420(3) 0.0686(12) Uani 1 1 d .
H26 H 0.6809 -0.0600 0.3045 0.082 Uiso 1 1 calc R
C42 C 0.6847(3) -0.09775(18) 0.3992(3) 0.0802(15) Uani 1 1 d .
H27 H 0.7295 -0.1129 0.4006 0.096 Uiso 1 1 calc R
C43 C 0.6484(3) -0.10772(16) 0.4552(3) 0.0734(13) Uani 1 1 d .
H28 H 0.6686 -0.1294 0.4939 0.088 Uiso 1 1 calc R
C44 C 0.5816(2) -0.08507(13) 0.4532(2) 0.0546(9) Uani 1 1 d .
H29 H 0.5569 -0.0918 0.4907 0.066 Uiso 1 1 calc R
Rh1 Rh 0.308313(18) -0.178056(9) 0.34543(2) 0.04973(11) Uani 1 1 d .
C45 C 0.3035(3) -0.23572(15) 0.3246(3) 0.0711(12) Uani 1 1 d .
O1 O 0.3045(3) -0.27107(11) 0.3134(3) 0.1112(14) Uani 1 1 d .
C46 C 0.2231(3) -0.16859(14) 0.2480(3) 0.0671(11) Uani 1 1 d .
O2 O 0.1712(3) -0.16322(14) 0.1887(3) 0.1122(14) Uani 1 1 d .
Cl1 Cl 0.41837(7) -0.19280(4) 0.46738(9) 0.0799(3) Uani 1 1 d .
Rh2 Rh 0.211408(16) 0.014348(8) 0.277065(16) 0.03999(10) Uani 1 1 d .
C47 C 0.1739(3) -0.03570(14) 0.2181(3) 0.0582(10) Uani 1 1 d .
O3 O 0.1474(3) -0.06481(12) 0.1793(2) 0.0976(12) Uani 1 1 d .
C48 C 0.2404(2) 0.03376(14) 0.1900(3) 0.0570(10) Uani 1 1 d .
O4 O 0.2602(2) 0.04472(13) 0.1377(2) 0.0918(11) Uani 1 1 d .
C49 C 0.2045 0.2303 0.5319 0.210(10) Uiso 0.50 1 d P
H30 H 0.1830 0.2302 0.5762 0.251 Uiso 0.50 1 calc PR
H31 H 0.2030 0.2006 0.5165 0.251 Uiso 0.50 1 calc PR
Cl2 Cl 0.1087 0.2460 0.4449 0.658(18) Uiso 0.50 1 d P
Cl3 Cl 0.3093 0.2312 0.6004 0.715(19) Uiso 0.50 1 d P
O5 O 0.5000 0.1795 0.7500 0.312(8) Uiso 1 2 d S
H32 H 0.5470 0.1630 0.7553 0.375 Uiso 0.50 1 d P
H33 H 0.4530 0.1630 0.7447 0.375 Uiso 0.50 1 d P

loop_
_atom_site_aniso_label
_atom_site_aniso_U_11
_atom_site_aniso_U_22
_atom_site_aniso_U_33
_atom_site_aniso_U_23
_atom_site_aniso_U_13
_atom_site_aniso_U_12
C1 0.0429(19) 0.0450(19) 0.0497(19) 0.0033(15) 0.0223(16) 0.0046(15)
C2 0.0390(18) 0.0421(17) 0.0377(16) 0.0028(14) 0.0157(14) 0.0020(14)
C3 0.0390(17) 0.0354(16) 0.0404(17) 0.0037(13) 0.0146(14) -0.0003(14)
C4 0.0438(18) 0.0358(16) 0.0405(17) 0.0028(14) 0.0176(15) 0.0006(14)
C5 0.0409(18) 0.0375(17) 0.0459(18) 0.0046(14) 0.0194(15) -0.0012(14)
C6 0.0436(19) 0.0396(17) 0.0525(19) 0.0045(15) 0.0260(16) -0.0029(15)
C7 0.058(2) 0.044(2) 0.074(3) 0.0109(18) 0.041(2) -0.0003(17)
C8 0.058(2) 0.047(2) 0.079(3) 0.0107(19) 0.046(2) 0.0056(18)
C9 0.0382(18) 0.0428(18) 0.056(2) 0.0075(15) 0.0229(16) 0.0013(14)
C10 0.0390(18) 0.0384(17) 0.0505(19) 0.0013(15) 0.0204(16) 0.0001(14)
C11 0.0362(18) 0.0420(18) 0.053(2) 0.0041(15) 0.0158(16) 0.0020(14)
C12 0.044(2) 0.0400(18) 0.072(2) 0.0095(17) 0.0250(19) 0.0073(16)
C13 0.050(2) 0.0397(19) 0.065(2) 0.0129(17) 0.0198(19) 0.0006(16)
C14 0.0450(19) 0.0349(16) 0.0471(18) 0.0097(14) 0.0179(16) -0.0020(14)
C15 0.0431(19) 0.0413(18) 0.0467(19) 0.0091(15) 0.0177(16) -0.0044(15)
C16 0.0423(19) 0.0439(18) 0.0430(18) 0.0047(14) 0.0214(15) -0.0054(15)
C17 0.046(2) 0.050(2) 0.059(2) 0.0059(17) 0.0233(18) -0.0066(17)
C18 0.0351(18) 0.059(2) 0.053(2) 0.0064(17) 0.0178(16) -0.0026(16)
C19 0.0336(17) 0.0469(19) 0.0396(17) 0.0038(14) 0.0144(14) -0.0031(14)
C20 0.0348(17) 0.0475(18) 0.0353(16) 0.0002(14) 0.0141(14) 0.0011(14)
N1 0.0450(16) 0.0372(14) 0.0478(16) 0.0011(12) 0.0189(13) 0.0015(12)
N2 0.0387(15) 0.0357(14) 0.0535(17) 0.0061(12) 0.0242(13) 0.0026(12)
N3 0.0393(15) 0.0373(14) 0.0504(16) 0.0057(12) 0.0213(13) -0.0009(12)
N4 0.0328(14) 0.0407(15) 0.0525(16) 0.0060(12) 0.0185(13) -0.0022(12)
C21 0.049(2) 0.0378(18) 0.054(2) -0.0011(15) 0.0289(17) -0.0040(15)
C22 0.058(2) 0.0409(19) 0.063(2) 0.0034(17) 0.0339(19) 0.0040(17)
C23 0.095(4) 0.0349(19) 0.086(3) 0.0092(19) 0.059(3) 0.009(2)
C24 0.092(3) 0.035(2) 0.091(3) -0.014(2) 0.062(3) -0.017(2)
C25 0.071(3) 0.057(2) 0.081(3) -0.027(2) 0.043(3) -0.024(2)
C26 0.053(2) 0.049(2) 0.065(2) -0.0058(18) 0.028(2) -0.0074(18)
C27 0.0355(17) 0.0379(17) 0.053(2) 0.0010(14) 0.0192(16) 0.0025(14)
C28 0.050(2) 0.077(3) 0.064(3) -0.025(2) 0.019(2) -0.003(2)
C29 0.042(2) 0.093(3) 0.063(2) -0.008(2) 0.0145(19) 0.013(2)
C30 0.053(2) 0.061(2) 0.081(3) -0.009(2) 0.036(2) 0.008(2)
C31 0.064(3) 0.138(5) 0.102(4) -0.069(4) 0.037(3) -0.001(3)
C32 0.041(2) 0.133(5) 0.077(3) -0.041(3) 0.015(2) 0.003(3)
C33 0.0399(19) 0.0443(19) 0.060(2) 0.0153(17) 0.0209(17) -0.0006(15)
C34 0.074(3) 0.058(2) 0.071(3) 0.006(2) 0.026(2) -0.023(2)
C35 0.074(3) 0.056(3) 0.102(4) 0.004(2) 0.032(3) -0.022(2)
C36 0.069(3) 0.059(3) 0.105(4) 0.034(3) 0.031(3) -0.012(2)
C37 0.083(3) 0.080(3) 0.077(3) 0.037(3) 0.030(3) -0.005(3)
C38 0.069(3) 0.060(2) 0.063(2) 0.017(2) 0.030(2) -0.004(2)
C39 0.0319(17) 0.052(2) 0.0404(17) -0.0001(15) 0.0124(14) 0.0002(14)
C40 0.041(2) 0.069(2) 0.052(2) 0.0018(19) 0.0182(17) 0.0031(18)
C41 0.043(2) 0.100(3) 0.068(3) -0.007(3) 0.027(2) 0.003(2)
C42 0.046(2) 0.109(4) 0.082(3) -0.011(3) 0.020(2) 0.028(3)
C43 0.063(3) 0.085(3) 0.061(3) 0.010(2) 0.009(2) 0.032(2)
C44 0.049(2) 0.067(2) 0.047(2) 0.0022(18) 0.0164(18) 0.0117(19)
Rh1 0.0521(2) 0.03845(17) 0.0614(2) -0.00525(13) 0.02398(15) -0.00181(12)
C45 0.066(3) 0.056(3) 0.098(4) -0.016(2) 0.037(3) -0.007(2)
O1 0.125(3) 0.0459(19) 0.163(4) -0.030(2) 0.052(3) -0.005(2)
C46 0.076(3) 0.052(2) 0.066(3) -0.008(2) 0.018(3) -0.004(2)
O2 0.111(3) 0.099(3) 0.085(3) -0.006(2) -0.014(2) 0.003(3)
Cl1 0.0669(7) 0.0642(7) 0.0929(8) 0.0173(6) 0.0102(6) 0.0069(6)
Rh2 0.03690(16) 0.04159(17) 0.04310(17) 0.00417(11) 0.01646(12) -0.00101(11)
C47 0.057(2) 0.063(2) 0.056(2) -0.006(2) 0.022(2) -0.008(2)
O3 0.118(3) 0.084(2) 0.089(3) -0.036(2) 0.035(2) -0.035(2)
C48 0.055(2) 0.065(2) 0.051(2) 0.0080(19) 0.0198(19) -0.001(2)
O4 0.105(3) 0.119(3) 0.0641(19) 0.0193(19) 0.046(2) -0.012(2)

loop_
_atom_type_symbol
_atom_type_description
_atom_type_scat_dispersion_real
_atom_type_scat_dispersion_imag
_atom_type_scat_source
C C 0.0033 0.0016 'International Tables Vol C Tables 4.2.6.8 and 6.1.1.4'
H H 0.0000 0.0000 'International Tables Vol C Tables 4.2.6.8 and 6.1.1.4'
Rh Rh -1.1178 0.9187 'International Tables Vol C Tables 4.2.6.8 and 6.1.1.4'
O O 0.0106 0.0060 'International Tables Vol C Tables 4.2.6.8 and 6.1.1.4'
Cl Cl 0.1484 0.1585 'International Tables Vol C Tables 4.2.6.8 and 6.1.1.4'
N N 0.0061 0.0033 'International Tables Vol C Tables 4.2.6.8 and 6.1.1.4'

loop_
_geom_angle_atom_site_label_1
_geom_angle_atom_site_label_2
_geom_angle_atom_site_label_3
_geom_angle
_geom_angle_site_symmetry_3
N1 C1 C2 113.1(3) .
N1 C1 H1 123.4 .
C2 C1 H1 123.4 .
C3 C2 C20 132.1(3) .
C3 C2 C1 103.9(3) .
C20 C2 C1 123.8(3) .
C4 C3 C2 108.4(3) .
C4 C3 H2 125.8 .
C2 C3 H2 125.8 .
C3 C4 C5 129.0(3) .
C3 C4 N1 108.4(3) .
C5 C4 N1 122.6(3) .
C6 C5 C4 122.4(3) .
C6 C5 C21 116.8(3) .
C4 C5 C21 120.7(3) .
N2 C6 C5 126.7(3) .
N2 C6 C7 108.1(3) .
C5 C6 C7 124.9(3) .
C8 C7 C6 108.4(3) .
C8 C7 H3 125.8 .
C6 C7 H3 125.8 .
C7 C8 C9 107.0(3) .
C7 C8 H4 126.5 .
C9 C8 H4 126.5 .
N2 C9 C10 124.0(3) .
N2 C9 C8 109.4(3) .
C10 C9 C8 126.6(3) .
C9 C10 C11 123.9(3) .
C9 C10 C27 118.1(3) .
C11 C10 C27 117.9(3) .
N3 C11 C10 126.1(3) .
N3 C11 C12 109.2(3) .
C10 C11 C12 124.6(3) .
C13 C12 C11 107.2(3) .
C13 C12 H5 126.4 .
C11 C12 H5 126.4 .
C12 C13 C14 108.6(3) .
C12 C13 H6 125.7 .
C14 C13 H6 125.7 .
N3 C14 C15 128.5(3) .
N3 C14 C13 108.6(3) .
C15 C14 C13 122.4(3) .
C16 C15 C14 127.4(3) .
C16 C15 C33 116.9(3) .
C14 C15 C33 115.3(3) .
N4 C16 C15 127.1(3) .
N4 C16 C17 105.7(3) .
C15 C16 C17 127.0(3) .
C18 C17 C16 108.1(3) .
C18 C17 H7 125.9 .
C16 C17 H7 125.9 .
C17 C18 C19 108.8(3) .
C17 C18 H8 125.6 .
C19 C18 H8 125.6 .
N4 C19 C20 123.7(3) .
N4 C19 C18 105.0(3) .
C20 C19 C18 131.2(3) .
C19 C20 C2 121.4(3) .
C19 C20 C39 119.9(3) .
C2 C20 C39 118.5(3) .
C1 N1 C4 106.1(3) .
C1 N1 Rh1 117.6(2) .
C4 N1 Rh1 136.2(2) .
C9 N2 C6 107.0(3) .
C9 N2 Rh2 118.3(2) .
C6 N2 Rh2 130.3(2) .
C11 N3 C14 106.3(3) .
C11 N3 Rh2 111.2(2) .
C14 N3 Rh2 129.3(2) .
C16 N4 C19 112.2(3) .
C16 N4 H9 123.9 .
C19 N4 H9 123.9 .
C22 C21 C26 118.4(3) .
C22 C21 C5 121.3(3) .
C26 C21 C5 120.3(3) .
C23 C22 C21 120.1(4) .
C23 C22 H10 119.9 .
C21 C22 H10 119.9 .
C24 C23 C22 120.8(4) .
C24 C23 H11 119.6 .
C22 C23 H11 119.6 .
C23 C24 C25 119.6(4) .
C23 C24 H12 120.2 .
C25 C24 H12 120.2 .
C24 C25 C26 120.9(4) .
C24 C25 H13 119.6 .
C26 C25 H13 119.6 .
C25 C26 C21 120.1(4) .
C25 C26 H14 120.0 .
C21 C26 H14 120.0 .
C28 C27 C32 117.3(3) .
C28 C27 C10 121.3(3) .
C32 C27 C10 121.4(3) .
C27 C28 C29 121.7(4) .
C27 C28 H15 119.1 .
C29 C28 H15 119.1 .
C30 C29 C28 120.1(4) .
C30 C29 H16 120.0 .
C28 C29 H16 120.0 .
C29 C30 C31 120.0(4) .
C29 C30 H17 120.0 .
C31 C30 H17 120.0 .
C30 C31 C32 119.9(4) .
C30 C31 H18 120.0 .
C32 C31 H18 120.0 .
C27 C32 C31 120.9(4) .
C27 C32 H19 119.6 .
C31 C32 H19 119.6 .
C34 C33 C38 118.9(4) .
C34 C33 C15 120.8(3) .
C38 C33 C15 120.3(3) .
C33 C34 C35 120.4(4) .
C33 C34 H20 119.8 .
C35 C34 H20 119.8 .
C36 C35 C34 119.4(5) .
C36 C35 H21 120.3 .
C34 C35 H21 120.3 .
C37 C36 C35 119.7(4) .
C37 C36 H22 120.1 .
C35 C36 H22 120.1 .
C36 C37 C38 120.8(4) .
C36 C37 H23 119.6 .
C38 C37 H23 119.6 .
C37 C38 C33 120.7(4) .
C37 C38 H24 119.7 .
C33 C38 H24 119.7 .
C44 C39 C40 118.4(3) .
C44 C39 C20 120.6(3) .
C40 C39 C20 120.9(3) .
C41 C40 C39 120.1(4) .
C41 C40 H25 119.9 .
C39 C40 H25 119.9 .
C42 C41 C40 120.3(4) .
C42 C41 H26 119.9 .
C40 C41 H26 119.9 .
C41 C42 C43 121.0(4) .
C41 C42 H27 119.5 .
C43 C42 H27 119.5 .
C42 C43 C44 119.5(4) .
C42 C43 H28 120.2 .
C44 C43 H28 120.2 .
C43 C44 C39 120.6(4) .
C43 C44 H29 119.7 .
C39 C44 H29 119.7 .
C46 Rh1 C45 91.0(2) .
C46 Rh1 N1 94.47(15) .
C45 Rh1 N1 171.22(16) .
C46 Rh1 Cl1 177.55(14) .
C45 Rh1 Cl1 86.79(17) .
N1 Rh1 Cl1 87.58(9) .
O1 C45 Rh1 176.7(5) .
O2 C46 Rh1 179.4(5) .
C48 Rh2 C47 89.57(18) .
C48 Rh2 N2 178.32(15) .
C47 Rh2 N2 91.69(15) .
C48 Rh2 N3 92.97(15) .
C47 Rh2 N3 172.58(15) .
N2 Rh2 N3 85.64(11) .
O3 C47 Rh2 176.0(4) .
O4 C48 Rh2 177.7(4) .
Cl3 C49 Cl2 159.693(1) .
Cl3 C49 H30 96.3 .
Cl2 C49 H30 96.3 .
Cl3 C49 H31 96.3 .
Cl2 C49 H31 96.3 .
H30 C49 H31 103.4 .
C49 Cl2 Cl3 79.121(1) 7_556
C49 Cl3 Cl2 118.977(1) 7_556
H32 O5 H33 115.319(1) .

loop_
_geom_bond_atom_site_label_1
_geom_bond_atom_site_label_2
_geom_bond_distance
_geom_bond_site_symmetry_2
C1 N1 1.305(4) .
C1 C2 1.436(5) .
C1 H1 0.9300 .
C2 C3 1.399(5) .
C2 C20 1.435(5) .
C3 C4 1.395(4) .
C3 H2 0.9300 .
C4 C5 1.422(5) .
C4 N1 1.430(4) .
C5 C6 1.407(5) .
C5 C21 1.481(4) .
C6 N2 1.383(4) .
C6 C7 1.425(5) .
C7 C8 1.341(5) .
C7 H3 0.9300 .
C8 C9 1.428(5) .
C8 H4 0.9300 .
C9 N2 1.364(4) .
C9 C10 1.407(5) .
C10 C11 1.407(5) .
C10 C27 1.494(4) .
C11 N3 1.383(4) .
C11 C12 1.437(5) .
C12 C13 1.332(5) .
C12 H5 0.9300 .
C13 C14 1.432(5) .
C13 H6 0.9300 .
C14 N3 1.384(4) .
C14 C15 1.407(5) .
C15 C16 1.399(5) .
C15 C33 1.497(4) .
C16 N4 1.353(4) .
C16 C17 1.428(5) .
C17 C18 1.365(5) .
C17 H7 0.9300 .
C18 C19 1.420(5) .
C18 H8 0.9300 .
C19 N4 1.378(4) .
C19 C20 1.399(5) .
C20 C39 1.481(5) .
N1 Rh1 2.104(3) .
N2 Rh2 2.076(3) .
N3 Rh2 2.098(3) .
N4 H9 0.8600 .
C21 C22 1.397(5) .
C21 C26 1.397(5) .
C22 C23 1.395(5) .
C22 H10 0.9300 .
C23 C24 1.367(7) .
C23 H11 0.9300 .
C24 C25 1.370(7) .
C24 H12 0.9300 .
C25 C26 1.394(5) .
C25 H13 0.9300 .
C26 H14 0.9300 .
C27 C28 1.366(5) .
C27 C32 1.376(6) .
C28 C29 1.373(6) .
C28 H15 0.9300 .
C29 C30 1.349(6) .
C29 H16 0.9300 .
C30 C31 1.352(7) .
C30 H17 0.9300 .
C31 C32 1.388(6) .
C31 H18 0.9300 .
C32 H19 0.9300 .
C33 C34 1.376(6) .
C33 C38 1.379(5) .
C34 C35 1.401(6) .
C34 H20 0.9300 .
C35 C36 1.381(7) .
C35 H21 0.9300 .
C36 C37 1.364(8) .
C36 H22 0.9300 .
C37 C38 1.373(6) .
C37 H23 0.9300 .
C38 H24 0.9300 .
C39 C44 1.392(5) .
C39 C40 1.408(5) .
C40 C41 1.386(6) .
C40 H25 0.9300 .
C41 C42 1.360(7) .
C41 H26 0.9300 .
C42 C43 1.381(7) .
C42 H27 0.9300 .
C43 C44 1.389(6) .
C43 H28 0.9300 .
C44 H29 0.9300 .
Rh1 C46 1.839(5) .
Rh1 C45 1.843(5) .
Rh1 Cl1 2.3492(13) .
C45 O1 1.128(5) .
C46 O2 1.117(6) .
Rh2 C48 1.858(4) .
Rh2 C47 1.860(4) .
C47 O3 1.130(5) .
C48 O4 1.134(5) .
C49 Cl3 1.8287 .
C49 Cl2 1.8937 .
C49 H30 0.9700 .
C49 H31 0.9700 .
Cl2 Cl3 2.0359 7_556
Cl3 Cl2 2.0359 7_556
O5 H32 0.9699 .
O5 H33 0.9699 .

loop_
_geom_torsion_atom_site_label_1
_geom_torsion_atom_site_label_2
_geom_torsion_atom_site_label_3
_geom_torsion_atom_site_label_4
_geom_torsion
_geom_torsion_site_symmetry_4
N1 C1 C2 C3 0.7(4) .
N1 C1 C2 C20 -174.6(3) .
C20 C2 C3 C4 173.6(3) .
C1 C2 C3 C4 -1.1(4) .
C2 C3 C4 C5 -179.1(3) .
C2 C3 C4 N1 1.2(4) .
C3 C4 C5 C6 16.2(6) .
N1 C4 C5 C6 -164.0(3) .
C3 C4 C5 C21 -159.7(3) .
N1 C4 C5 C21 20.0(5) .
C4 C5 C6 N2 20.9(6) .
C21 C5 C6 N2 -163.0(3) .
C4 C5 C6 C7 -151.9(4) .
C21 C5 C6 C7 24.2(5) .
N2 C6 C7 C8 -2.5(5) .
C5 C6 C7 C8 171.5(4) .
C6 C7 C8 C9 2.1(5) .
C7 C8 C9 N2 -1.0(5) .
C7 C8 C9 C10 -179.0(4) .
N2 C9 C10 C11 -11.4(6) .
C8 C9 C10 C11 166.2(4) .
N2 C9 C10 C27 172.7(3) .
C8 C9 C10 C27 -9.6(6) .
C9 C10 C11 N3 -0.2(6) .
C27 C10 C11 N3 175.6(3) .
C9 C10 C11 C12 -176.3(4) .
C27 C10 C11 C12 -0.4(5) .
N3 C11 C12 C13 -1.1(4) .
C10 C11 C12 C13 175.5(4) .
C11 C12 C13 C14 -1.4(5) .
C12 C13 C14 N3 3.4(4) .
C12 C13 C14 C15 -169.1(4) .
N3 C14 C15 C16 -9.9(6) .
C13 C14 C15 C16 161.1(4) .
N3 C14 C15 C33 176.9(3) .
C13 C14 C15 C33 -12.2(5) .
C14 C15 C16 N4 10.0(6) .
C33 C15 C16 N4 -176.9(3) .
C14 C15 C16 C17 -164.7(4) .
C33 C15 C16 C17 8.5(6) .
N4 C16 C17 C18 0.8(4) .
C15 C16 C17 C18 176.4(4) .
C16 C17 C18 C19 1.3(4) .
C17 C18 C19 N4 -2.9(4) .
C17 C18 C19 C20 173.1(4) .
N4 C19 C20 C2 -7.1(5) .
C18 C19 C20 C2 177.5(4) .
N4 C19 C20 C39 167.9(3) .
C18 C19 C20 C39 -7.4(6) .
C3 C2 C20 C19 -20.8(5) .
C1 C2 C20 C19 153.0(3) .
C3 C2 C20 C39 164.1(3) .
C1 C2 C20 C39 -22.1(5) .
C2 C1 N1 C4 0.0(4) .
C2 C1 N1 Rh1 -177.8(2) .
C3 C4 N1 C1 -0.8(4) .
C5 C4 N1 C1 179.5(3) .
C3 C4 N1 Rh1 176.6(2) .
C5 C4 N1 Rh1 -3.2(5) .
C10 C9 N2 C6 177.5(4) .
C8 C9 N2 C6 -0.5(4) .
C10 C9 N2 Rh2 -23.5(5) .
C8 C9 N2 Rh2 158.5(3) .
C5 C6 N2 C9 -172.1(4) .
C7 C6 N2 C9 1.8(4) .
C5 C6 N2 Rh2 32.4(5) .
C7 C6 N2 Rh2 -153.8(3) .
C10 C11 N3 C14 -173.4(4) .
C12 C11 N3 C14 3.2(4) .
C10 C11 N3 Rh2 41.6(4) .
C12 C11 N3 Rh2 -141.9(3) .
C15 C14 N3 C11 168.0(4) .
C13 C14 N3 C11 -4.0(4) .
C15 C14 N3 Rh2 -55.6(5) .
C13 C14 N3 Rh2 132.4(3) .
C15 C16 N4 C19 -178.3(3) .
C17 C16 N4 C19 -2.8(4) .
C20 C19 N4 C16 -172.8(3) .
C18 C19 N4 C16 3.5(4) .
C6 C5 C21 C22 -129.0(4) .
C4 C5 C21 C22 47.2(5) .
C6 C5 C21 C26 49.5(5) .
C4 C5 C21 C26 -134.3(4) .
C26 C21 C22 C23 -0.7(5) .
C5 C21 C22 C23 177.8(3) .
C21 C22 C23 C24 -0.6(6) .
C22 C23 C24 C25 1.4(6) .
C23 C24 C25 C26 -1.0(6) .
C24 C25 C26 C21 -0.3(6) .
C22 C21 C26 C25 1.2(5) .
C5 C21 C26 C25 -177.4(3) .
C9 C10 C27 C28 -72.4(5) .
C11 C10 C27 C28 111.5(4) .
C9 C10 C27 C32 109.0(5) .
C11 C10 C27 C32 -67.1(5) .
C32 C27 C28 C29 3.9(7) .
C10 C27 C28 C29 -174.8(4) .
C27 C28 C29 C30 -2.7(8) .
C28 C29 C30 C31 0.1(8) .
C29 C30 C31 C32 1.2(9) .
C28 C27 C32 C31 -2.5(8) .
C10 C27 C32 C31 176.2(5) .
C30 C31 C32 C27 0.0(10) .
C16 C15 C33 C34 -92.6(5) .
C14 C15 C33 C34 81.4(5) .
C16 C15 C33 C38 88.8(4) .
C14 C15 C33 C38 -97.3(4) .
C38 C33 C34 C35 3.6(7) .
C15 C33 C34 C35 -175.0(4) .
C33 C34 C35 C36 -1.6(7) .
C34 C35 C36 C37 -1.6(8) .
C35 C36 C37 C38 2.8(8) .
C36 C37 C38 C33 -0.8(8) .
C34 C33 C38 C37 -2.4(7) .
C15 C33 C38 C37 176.2(4) .
C19 C20 C39 C44 140.4(4) .
C2 C20 C39 C44 -44.4(5) .
C19 C20 C39 C40 -43.0(5) .
C2 C20 C39 C40 132.2(4) .
C44 C39 C40 C41 -0.4(6) .
C20 C39 C40 C41 -177.1(4) .
C39 C40 C41 C42 0.0(7) .
C40 C41 C42 C43 0.3(8) .
C41 C42 C43 C44 -0.2(8) .
C42 C43 C44 C39 -0.3(7) .
C40 C39 C44 C43 0.6(6) .
C20 C39 C44 C43 177.3(4) .
C1 N1 Rh1 C46 -115.3(3) .
C4 N1 Rh1 C46 67.6(4) .
C1 N1 Rh1 C45 13.2(13) .
C4 N1 Rh1 C45 -163.9(12) .
C1 N1 Rh1 Cl1 63.4(3) .
C4 N1 Rh1 Cl1 -113.7(3) .
C46 Rh1 C45 O1 144(9) .
N1 Rh1 C45 O1 15(10) .
Cl1 Rh1 C45 O1 -35(9) .
C45 Rh1 C46 O2 11(72) .
N1 Rh1 C46 O2 -176(100) .
Cl1 Rh1 C46 O2 37(72) .
C9 N2 Rh2 C48 14(5) .
C6 N2 Rh2 C48 167(5) .
C9 N2 Rh2 C47 -124.9(3) .
C6 N2 Rh2 C47 28.4(3) .
C9 N2 Rh2 N3 48.2(3) .
C6 N2 Rh2 N3 -158.5(3) .
C11 N3 Rh2 C48 124.9(3) .
C14 N3 Rh2 C48 -9.9(3) .
C11 N3 Rh2 C47 15.0(12) .
C14 N3 Rh2 C47 -119.8(11) .
C11 N3 Rh2 N2 -54.2(2) .
C14 N3 Rh2 N2 171.0(3) .
C48 Rh2 C47 O3 -75(6) .
N2 Rh2 C47 O3 104(6) .
N3 Rh2 C47 O3 36(7) .
C47 Rh2 C48 O4 -76(11) .
N2 Rh2 C48 O4 145(9) .
N3 Rh2 C48 O4 111(11) .
Cl3 C49 Cl2 Cl3 25.563(2) 7_556
Cl2 C49 Cl3 Cl2 -28.972(2) 7_556
